data_4300594
_journal_name_full 'Inorganic Chemistry'
_journal_paper_doi 10.1021/ic0515958
_journal_year 2006
_chemical_formula_sum 'C46 H38 Cl Cu O P2 S2'
_chemical_formula_weight 831.81
_space_group_IT_number 14
_symmetry_cell_setting monoclinic
_symmetry_space_group_name_Hall '-P 2yn'
_symmetry_space_group_name_H-M 'P 1 21/n 1'
_cell_angle_alpha 90.00
_cell_angle_beta 93.063(1)
_cell_angle_gamma 90.00
_cell_formula_units_Z 4
_cell_length_a 10.4843(4)
_cell_length_b 12.306(1)
_cell_length_c 31.777(1)
_cell_measurement_temperature 293(2)
_cell_volume 4094.1(3)
_diffrn_ambient_temperature 293(2)
_exptl_crystal_density_diffrn 1.350
_cod_depositor_comments
;
The following automatic conversions were performed:
'_symmetry_cell_setting' value 'Monoclinic' changed to 'monoclinic'
according to '/home/saulius/struct/CIF-dictionaries/cif_core.dic'
dictionary named 'cif_core.dic' version 2.4.1 from 2010-06-29.

Automatic conversion script
Id: cif_fix_enum 1527 2010-12-29 10:47:43Z saulius 
;
_cod_original_sg_symbol_H-M 'P 21/n'
_cod_database_code 4300594

loop_
_symmetry_equiv_pos_as_xyz
'x, y, z'
'-x+1/2, y+1/2, -z+1/2'
'-x, -y, -z'
'x-1/2, -y-1/2, z-1/2'

loop_
_atom_site_label
_atom_site_type_symbol
_atom_site_fract_x
_atom_site_fract_y
_atom_site_fract_z
_atom_site_U_iso_or_equiv
_atom_site_adp_type
_atom_site_occupancy
_atom_site_symmetry_multiplicity
_atom_site_calc_flag
_atom_site_refinement_flags
_atom_site_disorder_assembly
_atom_site_disorder_group
Cu Cu 0.62181(5) 0.77305(5) 0.861840(19) 0.03927(19) Uani 1 1 d . . .
O1 O 0.5362(3) 0.8628(3) 0.90769(10) 0.0472(9) Uani 1 1 d . . .
P1 P 0.60383(12) 0.59481(10) 0.87541(4) 0.0350(3) Uani 1 1 d . . .
P2 P 0.47696(12) 0.83448(10) 0.80963(4) 0.0348(3) Uani 1 1 d . . .
S1 S 0.81285(12) 0.86070(11) 0.86528(4) 0.0492(4) Uani 1 1 d . . .
S2 S 0.93031(14) 1.04893(13) 0.91169(5) 0.0681(5) Uani 1 1 d . . .
C1 C 0.7958(5) 0.9662(4) 0.89807(15) 0.0419(13) Uani 1 1 d . . .
C2 C 0.6903(5) 1.0032(4) 0.91811(16) 0.0469(14) Uani 1 1 d . . .
H2 H 0.7011 1.0696 0.9318 0.056 Uiso 1 1 calc R . .
C3 C 0.5687(5) 0.9556(4) 0.92097(15) 0.0405(13) Uani 1 1 d . . .
C4 C 0.4674(5) 1.0180(4) 0.94222(16) 0.0449(14) Uani 1 1 d . . .
C5 C 0.4744(5) 1.1292(5) 0.94856(17) 0.0609(17) Uani 1 1 d . . .
H5 H 0.5441 1.1677 0.9395 0.073 Uiso 1 1 calc R . .
C6 C 0.3791(7) 1.1834(5) 0.96823(19) 0.076(2) Uani 1 1 d . . .
H6 H 0.3857 1.2578 0.9729 0.091 Uiso 1 1 calc R . .
C7 C 0.2751(6) 1.1280(6) 0.98090(17) 0.0637(19) Uani 1 1 d . . .
C8 C 0.2642(6) 1.0180(5) 0.97471(17) 0.0667(18) Uani 1 1 d . . .
H8 H 0.1932 0.9803 0.9833 0.080 Uiso 1 1 calc R . .
C9 C 0.3612(5) 0.9645(5) 0.95542(16) 0.0525(15) Uani 1 1 d . . .
H9 H 0.3546 0.8899 0.9512 0.063 Uiso 1 1 calc R . .
Cl10 Cl 0.15492(19) 1.19696(16) 1.00548(6) 0.1123(8) Uani 1 1 d . . .
C11 C 1.0542(5) 1.0007(5) 0.88100(18) 0.0746(19) Uani 1 1 d . . .
H11A H 1.0653 0.9241 0.8856 0.089 Uiso 1 1 calc R . .
H11B H 1.1322 1.0379 0.8890 0.089 Uiso 1 1 calc R . .
H11C H 1.0323 1.0139 0.8517 0.089 Uiso 1 1 calc R . .
C12 C 0.7380(4) 0.5218(4) 0.90158(14) 0.0360(12) Uani 1 1 d . . .
C13 C 0.7321(5) 0.4115(4) 0.91015(16) 0.0510(15) Uani 1 1 d . . .
H13 H 0.6597 0.3720 0.9015 0.061 Uiso 1 1 calc R . .
C14 C 0.8328(6) 0.3602(5) 0.93132(18) 0.0631(17) Uani 1 1 d . . .
H14 H 0.8282 0.2862 0.9369 0.076 Uiso 1 1 calc R . .
C15 C 0.9393(6) 0.4171(6) 0.94413(18) 0.0660(19) Uani 1 1 d . . .
H15 H 1.0074 0.3822 0.9584 0.079 Uiso 1 1 calc R . .
C16 C 0.9454(5) 0.5256(6) 0.93588(18) 0.0693(19) Uani 1 1 d . . .
H16 H 1.0177 0.5649 0.9447 0.083 Uiso 1 1 calc R . .
C17 C 0.8450(5) 0.5775(5) 0.91447(16) 0.0524(15) Uani 1 1 d . . .
H17 H 0.8506 0.6514 0.9088 0.063 Uiso 1 1 calc R . .
C18 C 0.5720(4) 0.5184(4) 0.82704(15) 0.0353(12) Uani 1 1 d . . .
C19 C 0.6714(5) 0.4706(4) 0.80647(17) 0.0474(14) Uani 1 1 d . . .
H19 H 0.7528 0.4678 0.8196 0.057 Uiso 1 1 calc R . .
C20 C 0.6502(6) 0.4275(4) 0.76673(18) 0.0576(16) Uani 1 1 d . . .
H20 H 0.7181 0.3970 0.7532 0.069 Uiso 1 1 calc R . .
C21 C 0.5316(6) 0.4285(4) 0.74688(18) 0.0623(17) Uani 1 1 d . . .
H21 H 0.5182 0.3984 0.7201 0.075 Uiso 1 1 calc R . .
C22 C 0.4329(6) 0.4743(4) 0.76690(18) 0.0545(15) Uani 1 1 d . . .
H22 H 0.3515 0.4752 0.7537 0.065 Uiso 1 1 calc R . .
C23 C 0.4526(5) 0.5189(4) 0.80615(16) 0.0407(13) Uani 1 1 d . . .
H23 H 0.3842 0.5504 0.8191 0.049 Uiso 1 1 calc R . .
C24 C 0.4767(4) 0.5603(4) 0.90996(15) 0.0357(12) Uani 1 1 d . . .
C25 C 0.4666(5) 0.6252(4) 0.94505(16) 0.0523(15) Uani 1 1 d . . .
H25 H 0.5202 0.6849 0.9490 0.063 Uiso 1 1 calc R . .
C26 C 0.3779(6) 0.6025(5) 0.97441(19) 0.0709(19) Uani 1 1 d . . .
H26 H 0.3737 0.6463 0.9981 0.085 Uiso 1 1 calc R . .
C27 C 0.2966(5) 0.5170(5) 0.96909(19) 0.0640(18) Uani 1 1 d . . .
H27 H 0.2371 0.5020 0.9890 0.077 Uiso 1 1 calc R . .
C28 C 0.3036(5) 0.4533(5) 0.9340(2) 0.0623(17) Uani 1 1 d . . .
H28 H 0.2467 0.3960 0.9296 0.075 Uiso 1 1 calc R . .
C29 C 0.3940(5) 0.4733(4) 0.90508(17) 0.0524(15) Uani 1 1 d . . .
H29 H 0.3994 0.4276 0.8819 0.063 Uiso 1 1 calc R . .
C30 C 0.3178(4) 0.7764(4) 0.81567(16) 0.0359(12) Uani 1 1 d . . .
C31 C 0.2801(5) 0.7606(4) 0.85651(16) 0.0458(14) Uani 1 1 d . . .
H31 H 0.3328 0.7838 0.8792 0.055 Uiso 1 1 calc R . .
C32 C 0.1654(5) 0.7110(4) 0.86370(19) 0.0597(16) Uani 1 1 d . . .
H32 H 0.1409 0.7013 0.8911 0.072 Uiso 1 1 calc R . .
C33 C 0.0876(5) 0.6758(4) 0.8304(2) 0.0605(17) Uani 1 1 d . . .
H33 H 0.0103 0.6422 0.8353 0.073 Uiso 1 1 calc R . .
C34 C 0.1237(5) 0.6902(4) 0.78973(19) 0.0533(15) Uani 1 1 d . . .
H34 H 0.0711 0.6660 0.7671 0.064 Uiso 1 1 calc R . .
C35 C 0.2383(5) 0.7406(4) 0.78262(16) 0.0432(13) Uani 1 1 d . . .
H35 H 0.2622 0.7506 0.7551 0.052 Uiso 1 1 calc R . .
C36 C 0.5010(4) 0.8179(4) 0.75355(15) 0.0378(13) Uani 1 1 d . . .
C37 C 0.4502(5) 0.8880(4) 0.72322(16) 0.0497(14) Uani 1 1 d . . .
H37 H 0.4050 0.9488 0.7314 0.060 Uiso 1 1 calc R . .
C38 C 0.4652(6) 0.8695(5) 0.68067(19) 0.0682(18) Uani 1 1 d . . .
H38 H 0.4315 0.9178 0.6605 0.082 Uiso 1 1 calc R . .
C39 C 0.5307(6) 0.7790(6) 0.66886(19) 0.073(2) Uani 1 1 d . . .
H39 H 0.5406 0.7655 0.6404 0.087 Uiso 1 1 calc R . .
C40 C 0.5813(6) 0.7085(5) 0.6984(2) 0.0679(19) Uani 1 1 d . . .
H40 H 0.6247 0.6469 0.6901 0.081 Uiso 1 1 calc R . .
C41 C 0.5679(5) 0.7292(4) 0.74065(17) 0.0493(14) Uani 1 1 d . . .
H41 H 0.6048 0.6821 0.7607 0.059 Uiso 1 1 calc R . .
C42 C 0.4539(5) 0.9806(4) 0.81500(14) 0.0356(12) Uani 1 1 d . . .
C43 C 0.5604(5) 1.0468(4) 0.81392(16) 0.0501(15) Uani 1 1 d . . .
H43 H 0.6395 1.0157 0.8095 0.060 Uiso 1 1 calc R . .
C44 C 0.5520(6) 1.1572(4) 0.81915(18) 0.0630(17) Uani 1 1 d . . .
H44 H 0.6245 1.2004 0.8180 0.076 Uiso 1 1 calc R . .
C45 C 0.4370(7) 1.2032(4) 0.82608(18) 0.0669(18) Uani 1 1 d . . .
H45 H 0.4310 1.2780 0.8298 0.080 Uiso 1 1 calc R . .
C46 C 0.3308(6) 1.1398(5) 0.82760(18) 0.0647(18) Uani 1 1 d . . .
H46 H 0.2522 1.1717 0.8321 0.078 Uiso 1 1 calc R . .
C47 C 0.3390(5) 1.0282(4) 0.82253(16) 0.0483(14) Uani 1 1 d . . .
H47 H 0.2663 0.9855 0.8243 0.058 Uiso 1 1 calc R . .

loop_
_atom_site_aniso_label
_atom_site_aniso_U_11
_atom_site_aniso_U_22
_atom_site_aniso_U_33
_atom_site_aniso_U_23
_atom_site_aniso_U_13
_atom_site_aniso_U_12
Cu 0.0437(4) 0.0318(4) 0.0423(4) -0.0041(3) 0.0012(3) 0.0022(3)
O1 0.054(2) 0.038(2) 0.050(2) -0.0148(19) 0.0052(18) -0.0024(19)
P1 0.0388(7) 0.0315(8) 0.0349(8) -0.0015(7) 0.0028(6) 0.0049(6)
P2 0.0404(7) 0.0284(8) 0.0355(8) -0.0023(6) 0.0016(6) 0.0010(6)
S1 0.0465(8) 0.0434(9) 0.0579(10) -0.0089(8) 0.0053(7) -0.0032(7)
S2 0.0692(11) 0.0606(11) 0.0748(12) -0.0138(9) 0.0066(9) -0.0228(9)
C1 0.050(3) 0.036(3) 0.039(3) 0.008(3) -0.006(3) -0.002(3)
C2 0.062(4) 0.031(3) 0.046(4) -0.005(3) -0.004(3) 0.001(3)
C3 0.056(4) 0.037(3) 0.028(3) 0.000(3) -0.007(3) 0.010(3)
C4 0.057(4) 0.040(4) 0.037(3) -0.001(3) -0.006(3) 0.011(3)
C5 0.073(4) 0.046(4) 0.064(4) -0.008(3) 0.003(3) 0.010(3)
C6 0.103(5) 0.054(4) 0.071(5) -0.019(4) -0.004(4) 0.039(4)
C7 0.073(4) 0.083(5) 0.035(4) -0.003(4) 0.001(3) 0.049(4)
C8 0.068(4) 0.078(5) 0.054(4) -0.009(4) 0.006(3) 0.028(4)
C9 0.063(4) 0.052(4) 0.043(4) -0.009(3) 0.006(3) 0.012(3)
Cl10 0.1367(16) 0.1224(17) 0.0795(14) -0.0072(12) 0.0210(12) 0.0837(14)
C11 0.057(4) 0.080(5) 0.088(5) -0.002(4) 0.006(4) -0.012(3)
C12 0.041(3) 0.042(3) 0.026(3) 0.003(3) 0.003(2) 0.012(3)
C13 0.061(4) 0.038(4) 0.054(4) 0.005(3) 0.001(3) 0.012(3)
C14 0.081(5) 0.052(4) 0.058(4) 0.014(3) 0.016(4) 0.029(4)
C15 0.056(4) 0.089(6) 0.053(4) 0.022(4) 0.008(3) 0.031(4)
C16 0.052(4) 0.089(5) 0.066(5) 0.015(4) -0.010(3) -0.003(4)
C17 0.046(3) 0.055(4) 0.055(4) 0.013(3) -0.005(3) 0.003(3)
C18 0.041(3) 0.026(3) 0.038(3) 0.004(2) 0.004(3) 0.006(2)
C19 0.051(3) 0.044(4) 0.046(4) 0.001(3) -0.002(3) 0.011(3)
C20 0.075(4) 0.049(4) 0.051(4) -0.004(3) 0.022(4) 0.011(3)
C21 0.098(5) 0.046(4) 0.042(4) -0.009(3) -0.001(4) -0.005(4)
C22 0.071(4) 0.043(4) 0.048(4) -0.003(3) -0.006(3) -0.009(3)
C23 0.054(3) 0.027(3) 0.042(4) -0.001(3) 0.006(3) 0.003(3)
C24 0.037(3) 0.031(3) 0.039(3) 0.005(3) 0.003(3) 0.009(2)
C25 0.058(4) 0.060(4) 0.040(4) -0.002(3) 0.007(3) -0.009(3)
C26 0.076(4) 0.086(5) 0.053(4) -0.002(4) 0.017(4) 0.004(4)
C27 0.053(4) 0.084(5) 0.057(5) 0.015(4) 0.022(3) 0.004(4)
C28 0.054(4) 0.056(4) 0.077(5) 0.009(4) 0.009(4) -0.007(3)
C29 0.059(4) 0.042(4) 0.058(4) 0.002(3) 0.015(3) 0.002(3)
C30 0.042(3) 0.027(3) 0.038(3) -0.001(3) 0.001(3) 0.005(2)
C31 0.055(3) 0.042(3) 0.041(3) -0.006(3) 0.001(3) 0.000(3)
C32 0.063(4) 0.052(4) 0.066(4) 0.007(3) 0.020(4) -0.007(3)
C33 0.052(4) 0.046(4) 0.085(5) 0.007(4) 0.009(4) -0.010(3)
C34 0.054(4) 0.042(4) 0.063(4) 0.000(3) -0.010(3) -0.015(3)
C35 0.054(3) 0.031(3) 0.045(3) 0.004(3) 0.001(3) -0.003(3)
C36 0.045(3) 0.032(3) 0.037(3) -0.001(3) 0.007(3) -0.009(3)
C37 0.070(4) 0.042(4) 0.036(4) 0.000(3) 0.003(3) -0.001(3)
C38 0.102(5) 0.056(4) 0.046(4) 0.009(4) -0.004(4) -0.017(4)
C39 0.112(6) 0.066(5) 0.043(4) -0.013(4) 0.031(4) -0.041(4)
C40 0.085(5) 0.054(4) 0.069(5) -0.014(4) 0.038(4) -0.009(4)
C41 0.055(3) 0.042(3) 0.052(4) -0.008(3) 0.014(3) -0.005(3)
C42 0.050(3) 0.025(3) 0.032(3) -0.001(2) -0.004(3) -0.005(3)
C43 0.053(3) 0.038(4) 0.059(4) 0.004(3) -0.008(3) -0.001(3)
C44 0.083(5) 0.032(4) 0.072(5) 0.002(3) -0.013(4) -0.010(3)
C45 0.118(6) 0.025(4) 0.058(4) -0.001(3) 0.006(4) 0.006(4)
C46 0.083(5) 0.044(4) 0.070(5) 0.002(3) 0.028(4) 0.024(4)
C47 0.058(4) 0.031(3) 0.057(4) 0.004(3) 0.008(3) 0.008(3)

loop_
_geom_bond_atom_site_label_1
_geom_bond_atom_site_label_2
_geom_bond_distance
_geom_bond_site_symmetry_2
_geom_bond_publ_flag
Cu O1 2.071(3) . ?
Cu P1 2.2453(14) . ?
Cu S1 2.2724(14) . ?
Cu P2 2.3154(14) . ?
O1 C3 1.258(5) . ?
P1 C18 1.818(5) . ?
P1 C24 1.821(5) . ?
P1 C12 1.831(5) . ?
P2 C42 1.823(5) . ?
P2 C36 1.824(5) . ?
P2 C30 1.835(5) . ?
S1 C1 1.680(5) . ?
S2 C11 1.768(5) . ?
S2 C1 1.774(5) . ?
C1 C2 1.383(6) . ?
C2 C3 1.410(6) . ?
C3 C4 1.500(6) . ?
C4 C9 1.378(6) . ?
C4 C5 1.385(7) . ?
C5 C6 1.379(7) . ?
C6 C7 1.364(8) . ?
C7 C8 1.372(8) . ?
C7 Cl10 1.738(6) . ?
C8 C9 1.382(7) . ?
C12 C17 1.359(6) . ?
C12 C13 1.387(6) . ?
C13 C14 1.374(7) . ?
C14 C15 1.361(7) . ?
C15 C16 1.362(7) . ?
C16 C17 1.379(7) . ?
C18 C23 1.386(6) . ?
C18 C19 1.390(6) . ?
C19 C20 1.377(7) . ?
C20 C21 1.364(7) . ?
C21 C22 1.365(7) . ?
C22 C23 1.368(6) . ?
C24 C25 1.380(6) . ?
C24 C29 1.382(6) . ?
C25 C26 1.381(7) . ?
C26 C27 1.359(7) . ?
C27 C28 1.368(7) . ?
C28 C29 1.377(7) . ?
C30 C35 1.377(6) . ?
C30 C31 1.390(6) . ?
C31 C32 1.379(6) . ?
C32 C33 1.372(7) . ?
C33 C34 1.377(7) . ?
C34 C35 1.382(6) . ?
C36 C41 1.373(6) . ?
C36 C37 1.379(6) . ?
C37 C38 1.388(7) . ?
C38 C39 1.371(8) . ?
C39 C40 1.363(8) . ?
C40 C41 1.382(7) . ?
C42 C47 1.372(6) . ?
C42 C43 1.385(6) . ?
C43 C44 1.373(6) . ?
C44 C45 1.360(7) . ?
C45 C46 1.363(7) . ?
C46 C47 1.386(6) . ?
